data_7003221
loop_
_publ_author_name
'Huang, Yong-Qing'
'Shen, Zhong-Liang'
'Okamura, Taka-aki'
'Wang, Yan'
'Wang, Xiao-Feng'
'Sun, Wei-Yin'
'Yu, Jin-Quan'
'Ueyama, Norikazu'

_publ_section_title
;
 Silver(i) complexes with oxazoline-containing tripodal ligands:
 structure variation via counter anions and reaction conditions
;
_journal_issue 2
_journal_name_full 'Dalton Transactions'
_journal_page_first 204
_journal_page_last 213
_journal_paper_doi 10.1039/b714502k
_journal_year 2008
_chemical_formula_moiety 'C32 H36 Ag2 N6 O12 S2'
_chemical_formula_sum 'C32 H36 Ag2 N6 O12 S2'
_chemical_formula_weight 976.52
_chemical_name_systematic
;
?
;
_space_group_IT_number 14
_symmetry_cell_setting monoclinic
_symmetry_Int_Tables_number 14
_symmetry_space_group_name_Hall '-P 2ybc'
_symmetry_space_group_name_H-M 'P 1 21/c 1'
_atom_sites_solution_hydrogens geom
_atom_sites_solution_primary direct
_atom_sites_solution_secondary difmap
_audit_creation_method SHELXL-97
_cell_angle_alpha 90.00
_cell_angle_beta 93.634(2)
_cell_angle_gamma 90.00
_cell_formula_units_Z 2
_cell_length_a 12.3750(10)
_cell_length_b 17.497(2)
_cell_length_c 8.2580(10)
_cell_measurement_reflns_used 1923
_cell_measurement_temperature 293(2)
_cell_measurement_theta_max 21.56
_cell_measurement_theta_min 2.33
_cell_volume 1784.5(3)
_computing_cell_refinement 'SAINT (Bruker, 2001)'
_computing_data_collection 'SMART (Bruker, 2001)'
_computing_data_reduction 'SAINT (Bruker, 2001)'
_computing_structure_refinement 'SHELXL-97 (Sheldrick, 1997)'
_computing_structure_solution 'SHELXS-97 (Sheldrick, 1990)'
_diffrn_ambient_temperature 293(2)
_diffrn_measured_fraction_theta_full 0.996
_diffrn_measured_fraction_theta_max 0.996
_diffrn_measurement_device_type 'Bruker Smart Apex CCD'
_diffrn_measurement_method 'phi and omega scans'
_diffrn_radiation_monochromator graphite
_diffrn_radiation_source 'fine-focus sealed tube'
_diffrn_radiation_type MoK\a
_diffrn_radiation_wavelength 0.71073
_diffrn_reflns_av_R_equivalents 0.0395
_diffrn_reflns_av_sigmaI/netI 0.0533
_diffrn_reflns_limit_h_max 15
_diffrn_reflns_limit_h_min -14
_diffrn_reflns_limit_k_max 21
_diffrn_reflns_limit_k_min -21
_diffrn_reflns_limit_l_max 10
_diffrn_reflns_limit_l_min -9
_diffrn_reflns_number 9434
_diffrn_reflns_theta_full 26.00
_diffrn_reflns_theta_max 26.00
_diffrn_reflns_theta_min 2.02
_exptl_absorpt_coefficient_mu 1.287
_exptl_absorpt_correction_T_max 0.9747
_exptl_absorpt_correction_T_min 0.8609
_exptl_absorpt_correction_type multi-scan
_exptl_absorpt_process_details 'SADABS (Bruker, 2001)'
_exptl_crystal_colour colorless
_exptl_crystal_density_diffrn 1.817
_exptl_crystal_density_method 'not measured'
_exptl_crystal_description needle
_exptl_crystal_F_000 984
_exptl_crystal_size_max 0.12
_exptl_crystal_size_mid 0.04
_exptl_crystal_size_min 0.02
_refine_diff_density_max 1.086
_refine_diff_density_min -0.636
_refine_diff_density_rms 0.118
_refine_ls_extinction_method none
_refine_ls_goodness_of_fit_ref 1.196
_refine_ls_hydrogen_treatment mixed
_refine_ls_matrix_type full
_refine_ls_number_parameters 263
_refine_ls_number_reflns 3491
_refine_ls_number_restraints 0
_refine_ls_restrained_S_all 1.196
_refine_ls_R_factor_all 0.0913
_refine_ls_R_factor_gt 0.0732
_refine_ls_shift/su_max 0.001
_refine_ls_shift/su_mean 0.000
_refine_ls_structure_factor_coef Fsqd
_refine_ls_weighting_details 'calc w=1/[\s^2^(Fo^2^)+(0.0552P)^2^+5.4321P] where P=(Fo^2^+2Fc^2^)/3'
_refine_ls_weighting_scheme calc
_refine_ls_wR_factor_gt 0.1536
_refine_ls_wR_factor_ref 0.1610
_reflns_number_gt 2883
_reflns_number_total 3491
_reflns_threshold_expression >2sigma(I)
_cod_data_source_file b714502k.txt
_cod_data_source_block 2
_cod_original_sg_symbol_H-M 'P 21/c'
_cod_database_code 7003221

loop_
_symmetry_equiv_pos_as_xyz
'x, y, z'
'-x, y+1/2, -z+1/2'
'-x, -y, -z'
'x, -y-1/2, z-1/2'

loop_
_atom_site_label
_atom_site_type_symbol
_atom_site_fract_x
_atom_site_fract_y
_atom_site_fract_z
_atom_site_U_iso_or_equiv
_atom_site_adp_type
_atom_site_occupancy
_atom_site_symmetry_multiplicity
_atom_site_calc_flag
_atom_site_refinement_flags
_atom_site_disorder_assembly
_atom_site_disorder_group
Ag1 Ag 1.33818(4) 0.02880(4) 1.02079(7) 0.0509(2) Uani 1 1 d . . .
S1 S 1.49971(18) 0.14396(11) 0.8446(3) 0.0553(5) Uani 1 1 d . . .
O1 O 1.1728(4) 0.1243(3) 1.4295(6) 0.0473(12) Uani 1 1 d . . .
O2 O 0.9462(4) -0.1884(3) 0.9621(6) 0.0481(12) Uani 1 1 d . . .
O3 O 0.7975(4) 0.0673(3) 1.4409(6) 0.0452(12) Uani 1 1 d . . .
O4 O 1.5211(7) 0.0803(5) 0.9428(14) 0.080(4) Uani 0.769(15) 1 d P . 1
O5 O 1.5020(8) 0.1315(7) 0.6760(10) 0.100(4) Uani 0.769(15) 1 d P . 1
O4' O 1.474(3) 0.1298(19) 1.016(4) 0.083(12) Uani 0.231(15) 1 d P . 2
O5' O 1.581(3) 0.0814(16) 0.821(4) 0.087(12) Uani 0.231(15) 1 d P . 2
O6 O 1.3869(6) 0.1708(5) 0.8650(13) 0.119(3) Uani 1 1 d . . .
N1 N 1.2794(4) 0.0786(3) 1.2437(7) 0.0397(13) Uani 1 1 d . . .
N2 N 1.1270(5) -0.1745(3) 0.9759(7) 0.0446(14) Uani 1 1 d . . .
N3 N 0.7083(4) 0.0134(3) 1.2282(7) 0.0401(13) Uani 1 1 d . . .
C1 C 1.0970(5) 0.0249(3) 1.2622(7) 0.0295(13) Uani 1 1 d . . .
C2 C 1.1090(5) -0.0406(3) 1.1690(7) 0.0305(13) Uani 1 1 d . . .
H2A H 1.1774 -0.0550 1.1392 0.037 Uiso 1 1 calc R . .
C3 C 1.0205(5) -0.0839(3) 1.1213(7) 0.0267(13) Uani 1 1 d . . .
C4 C 0.9179(5) -0.0631(3) 1.1651(7) 0.0285(13) Uani 1 1 d . . .
H4A H 0.8579 -0.0925 1.1318 0.034 Uiso 1 1 calc R . .
C5 C 0.9054(5) 0.0016(3) 1.2586(7) 0.0267(12) Uani 1 1 d . . .
C6 C 0.9952(5) 0.0446(3) 1.3102(7) 0.0285(13) Uani 1 1 d . . .
H6A H 0.9873 0.0867 1.3772 0.034 Uiso 1 1 calc R . .
C7 C 1.1890(5) 0.0759(3) 1.3074(8) 0.0321(14) Uani 1 1 d . . .
C8 C 1.3434(6) 0.1401(5) 1.3276(10) 0.057(2) Uani 1 1 d . . .
H8A H 1.3631 0.1790 1.2511 0.068 Uiso 1 1 calc R . .
H8B H 1.4089 0.1196 1.3819 0.068 Uiso 1 1 calc R . .
C9 C 1.2697(6) 0.1726(5) 1.4489(11) 0.060(2) Uani 1 1 d . . .
H9A H 1.3027 0.1692 1.5583 0.072 Uiso 1 1 calc R . .
H9B H 1.2523 0.2256 1.4246 0.072 Uiso 1 1 calc R . .
C10 C 1.0337(5) -0.1520(3) 1.0175(7) 0.0308(13) Uani 1 1 d . . .
C11 C 1.1051(7) -0.2407(5) 0.8720(11) 0.064(2) Uani 1 1 d . . .
H11A H 1.1393 -0.2860 0.9193 0.076 Uiso 1 1 calc R . .
H11B H 1.1319 -0.2324 0.7655 0.076 Uiso 1 1 calc R . .
C12 C 0.9851(7) -0.2491(4) 0.8604(10) 0.056(2) Uani 1 1 d . . .
H12A H 0.9563 -0.2432 0.7490 0.068 Uiso 1 1 calc R . .
H12B H 0.9640 -0.2988 0.8998 0.068 Uiso 1 1 calc R . .
C13 C 0.7974(5) 0.0257(3) 1.3050(7) 0.0319(14) Uani 1 1 d . . .
C14 C 0.6232(6) 0.0496(5) 1.3209(10) 0.054(2) Uani 1 1 d . . .
H14A H 0.5718 0.0118 1.3547 0.065 Uiso 1 1 calc R . .
H14B H 0.5846 0.0885 1.2568 0.065 Uiso 1 1 calc R . .
C15 C 0.6854(6) 0.0842(5) 1.4653(10) 0.058(2) Uani 1 1 d . . .
H15A H 0.6737 0.1390 1.4693 0.070 Uiso 1 1 calc R . .
H15B H 0.6637 0.0616 1.5654 0.070 Uiso 1 1 calc R . .
C16 C 1.5904(9) 0.2171(6) 0.8965(14) 0.094(3) Uani 1 1 d . . .
H16A H 1.5511 0.2633 0.9150 0.141 Uiso 1 1 calc R . .
H16B H 1.6373 0.2250 0.8098 0.141 Uiso 1 1 calc R . .
H16C H 1.6329 0.2034 0.9935 0.141 Uiso 1 1 calc R . .

loop_
_atom_site_aniso_label
_atom_site_aniso_U_11
_atom_site_aniso_U_22
_atom_site_aniso_U_33
_atom_site_aniso_U_23
_atom_site_aniso_U_13
_atom_site_aniso_U_12
Ag1 0.0420(3) 0.0677(4) 0.0440(4) -0.0150(3) 0.0097(2) -0.0133(3)
S1 0.0697(13) 0.0385(10) 0.0600(13) -0.0007(9) 0.0228(10) -0.0029(9)
O1 0.036(3) 0.056(3) 0.050(3) -0.024(2) 0.007(2) -0.007(2)
O2 0.053(3) 0.042(3) 0.050(3) -0.014(2) 0.008(2) -0.006(2)
O3 0.037(3) 0.057(3) 0.042(3) -0.015(2) -0.001(2) 0.011(2)
O4 0.061(5) 0.057(5) 0.118(10) 0.028(6) -0.023(6) -0.006(4)
O5 0.094(7) 0.152(10) 0.053(6) 0.002(6) 0.005(5) -0.049(7)
O4' 0.10(2) 0.08(2) 0.08(2) -0.024(17) 0.041(18) -0.037(19)
O5' 0.13(3) 0.067(18) 0.07(2) 0.008(15) 0.05(2) 0.002(18)
O6 0.083(5) 0.095(6) 0.182(9) -0.008(6) 0.030(6) 0.010(4)
N1 0.030(3) 0.048(3) 0.041(3) -0.009(3) 0.000(2) -0.005(2)
N2 0.036(3) 0.043(3) 0.055(4) -0.019(3) 0.001(3) 0.011(3)
N3 0.030(3) 0.047(3) 0.044(3) -0.013(3) 0.003(2) 0.000(2)
C1 0.034(3) 0.028(3) 0.025(3) 0.007(3) -0.003(2) 0.004(3)
C2 0.035(3) 0.033(3) 0.024(3) 0.005(3) 0.006(2) 0.005(3)
C3 0.033(3) 0.024(3) 0.023(3) 0.005(2) 0.000(2) 0.002(2)
C4 0.030(3) 0.027(3) 0.028(3) -0.001(3) 0.001(2) -0.004(2)
C5 0.030(3) 0.027(3) 0.023(3) 0.007(2) -0.001(2) -0.001(2)
C6 0.038(3) 0.024(3) 0.024(3) -0.001(2) 0.001(2) 0.003(2)
C7 0.031(3) 0.032(3) 0.032(3) -0.004(3) -0.004(3) 0.001(3)
C8 0.035(4) 0.067(5) 0.068(5) -0.021(4) 0.005(4) -0.011(4)
C9 0.040(4) 0.063(5) 0.078(6) -0.035(5) -0.001(4) -0.009(4)
C10 0.044(4) 0.020(3) 0.028(3) 0.004(2) 0.001(3) -0.001(3)
C11 0.073(6) 0.054(5) 0.064(6) -0.017(4) 0.000(4) 0.015(4)
C12 0.082(6) 0.037(4) 0.051(5) -0.015(4) 0.009(4) -0.004(4)
C13 0.040(3) 0.028(3) 0.028(3) 0.001(3) 0.007(3) 0.004(3)
C14 0.037(4) 0.067(5) 0.058(5) -0.010(4) 0.011(3) 0.012(4)
C15 0.053(5) 0.061(5) 0.061(5) -0.016(4) 0.007(4) 0.024(4)
C16 0.107(9) 0.076(7) 0.101(9) 0.001(6) 0.015(7) -0.023(6)

loop_
_atom_type_symbol
_atom_type_description
_atom_type_scat_dispersion_real
_atom_type_scat_dispersion_imag
_atom_type_scat_source
C C 0.0033 0.0016 'International Tables Vol C Tables 4.2.6.8 and 6.1.1.4'
H H 0.0000 0.0000 'International Tables Vol C Tables 4.2.6.8 and 6.1.1.4'
N N 0.0061 0.0033 'International Tables Vol C Tables 4.2.6.8 and 6.1.1.4'
O O 0.0106 0.0060 'International Tables Vol C Tables 4.2.6.8 and 6.1.1.4'
S S 0.1246 0.1234 'International Tables Vol C Tables 4.2.6.8 and 6.1.1.4'
Ag Ag -0.8971 1.1015 'International Tables Vol C Tables 4.2.6.8 and 6.1.1.4'

loop_
_geom_angle_atom_site_label_1
_geom_angle_atom_site_label_2
_geom_angle_atom_site_label_3
_geom_angle
_geom_angle_site_symmetry_1
_geom_angle_site_symmetry_3
_geom_angle_publ_flag
N1 Ag1 N3 145.48(19) . 3_757 ?
N1 Ag1 O4' 89.5(7) . . ?
N3 Ag1 O4' 111.3(7) 3_757 . ?
N1 Ag1 O5' 90.6(7) . 3_857 ?
N3 Ag1 O5' 107.4(7) 3_757 3_857 ?
O4' Ag1 O5' 108.3(13) . 3_857 ?
N1 Ag1 O4 114.6(3) . . ?
N3 Ag1 O4 93.8(3) 3_757 . ?
O4' Ag1 O4 28.3(7) . . ?
O5' Ag1 O4 94.1(8) 3_857 . ?
N1 Ag1 O4 116.7(3) . 3_857 ?
N3 Ag1 O4 89.7(3) 3_757 3_857 ?
O4' Ag1 O4 94.5(10) . 3_857 ?
O5' Ag1 O4 29.2(7) 3_857 3_857 ?
O4 Ag1 O4 71.9(3) . 3_857 ?
O4 S1 O5 115.9(7) . . ?
O4 S1 O4' 50.2(13) . . ?
O5 S1 O4' 158.3(11) . . ?
O4 S1 O6 109.3(6) . . ?
O5 S1 O6 103.7(6) . . ?
O4' S1 O6 71.6(15) . . ?
O4 S1 O5' 52.5(11) . . ?
O5 S1 O5' 72.8(13) . . ?
O4' S1 O5' 100.8(19) . . ?
O6 S1 O5' 151.5(13) . . ?
O4 S1 C16 110.4(5) . . ?
O5 S1 C16 107.7(5) . . ?
O4' S1 C16 93.6(11) . . ?
O6 S1 C16 109.6(5) . . ?
O5' S1 C16 98.2(14) . . ?
C7 O1 C9 106.6(5) . . ?
C10 O2 C12 105.0(5) . . ?
C13 O3 C15 106.2(5) . . ?
S1 O4 Ag1 106.9(4) . . ?
S1 O4 Ag1 139.3(7) . 3_857 ?
Ag1 O4 Ag1 108.1(3) . 3_857 ?
S1 O4' O6 54.2(12) . . ?
S1 O4' Ag1 109.1(15) . . ?
O6 O4' Ag1 85.3(12) . . ?
S1 O5' Ag1 137.7(16) . 3_857 ?
S1 O6 O4' 54.1(9) . . ?
C7 N1 C8 107.0(5) . . ?
C7 N1 Ag1 132.9(4) . . ?
C8 N1 Ag1 118.9(4) . . ?
C10 N2 C11 105.2(6) . . ?
C13 N3 C14 107.2(6) . . ?
C13 N3 Ag1 133.7(4) . 3_757 ?
C14 N3 Ag1 117.9(4) . 3_757 ?
C6 C1 C2 119.5(5) . . ?
C6 C1 C7 118.5(5) . . ?
C2 C1 C7 121.9(5) . . ?
C3 C2 C1 120.1(6) . . ?
C3 C2 H2A 119.9 . . ?
C1 C2 H2A 119.9 . . ?
C2 C3 C4 120.5(5) . . ?
C2 C3 C10 119.7(5) . . ?
C4 C3 C10 119.8(5) . . ?
C5 C4 C3 119.7(5) . . ?
C5 C4 H4A 120.2 . . ?
C3 C4 H4A 120.2 . . ?
C4 C5 C6 119.9(5) . . ?
C4 C5 C13 120.9(5) . . ?
C6 C5 C13 119.2(5) . . ?
C1 C6 C5 120.1(5) . . ?
C1 C6 H6A 119.9 . . ?
C5 C6 H6A 119.9 . . ?
N1 C7 O1 117.9(5) . . ?
N1 C7 C1 127.2(6) . . ?
O1 C7 C1 115.0(5) . . ?
N1 C8 C9 104.9(6) . . ?
N1 C8 H8A 110.8 . . ?
C9 C8 H8A 110.8 . . ?
N1 C8 H8B 110.8 . . ?
C9 C8 H8B 110.8 . . ?
H8A C8 H8B 108.9 . . ?
O1 C9 C8 103.6(5) . . ?
O1 C9 H9A 111.0 . . ?
C8 C9 H9A 111.0 . . ?
O1 C9 H9B 111.0 . . ?
C8 C9 H9B 111.0 . . ?
H9A C9 H9B 109.0 . . ?
N2 C10 O2 119.5(5) . . ?
N2 C10 C3 122.2(6) . . ?
O2 C10 C3 118.2(5) . . ?
N2 C11 C12 105.4(6) . . ?
N2 C11 H11A 110.7 . . ?
C12 C11 H11A 110.7 . . ?
N2 C11 H11B 110.7 . . ?
C12 C11 H11B 110.7 . . ?
H11A C11 H11B 108.8 . . ?
O2 C12 C11 104.8(6) . . ?
O2 C12 H12A 110.8 . . ?
C11 C12 H12A 110.8 . . ?
O2 C12 H12B 110.8 . . ?
C11 C12 H12B 110.8 . . ?
H12A C12 H12B 108.9 . . ?
N3 C13 O3 118.1(6) . . ?
N3 C13 C5 126.9(6) . . ?
O3 C13 C5 114.9(5) . . ?
N3 C14 C15 103.7(6) . . ?
N3 C14 H14A 111.0 . . ?
C15 C14 H14A 111.0 . . ?
N3 C14 H14B 111.0 . . ?
C15 C14 H14B 111.0 . . ?
H14A C14 H14B 109.0 . . ?
O3 C15 C14 104.7(5) . . ?
O3 C15 H15A 110.8 . . ?
C14 C15 H15A 110.8 . . ?
O3 C15 H15B 110.8 . . ?
C14 C15 H15B 110.8 . . ?
H15A C15 H15B 108.9 . . ?
S1 C16 H16A 109.5 . . ?
S1 C16 H16B 109.5 . . ?
H16A C16 H16B 109.5 . . ?
S1 C16 H16C 109.5 . . ?
H16A C16 H16C 109.5 . . ?
H16B C16 H16C 109.5 . . ?

loop_
_geom_bond_atom_site_label_1
_geom_bond_atom_site_label_2
_geom_bond_distance
_geom_bond_site_symmetry_2
_geom_bond_publ_flag
Ag1 N1 2.201(5) . ?
Ag1 N3 2.226(6) 3_757 ?
Ag1 O4' 2.44(3) . ?
Ag1 O5' 2.50(3) 3_857 ?
Ag1 O4 2.556(9) . ?
Ag1 O4 2.589(9) 3_857 ?
S1 O4 1.393(8) . ?
S1 O5 1.411(9) . ?
S1 O4' 1.49(3) . ?
S1 O6 1.493(8) . ?
S1 O5' 1.51(3) . ?
S1 C16 1.738(10) . ?
O1 C7 1.341(7) . ?
O1 C9 1.467(8) . ?
O2 C10 1.313(8) . ?
O2 C12 1.455(8) . ?
O3 C13 1.337(7) . ?
O3 C15 1.444(8) . ?
O4 Ag1 2.589(9) 3_857 ?
O4' O6 1.75(4) . ?
O5' Ag1 2.50(3) 3_857 ?
N1 C7 1.267(8) . ?
N1 C8 1.482(9) . ?
N2 C10 1.287(8) . ?
N2 C11 1.457(9) . ?
N3 C13 1.255(8) . ?
N3 C14 1.482(8) . ?
N3 Ag1 2.226(6) 3_757 ?
C1 C6 1.387(8) . ?
C1 C2 1.394(8) . ?
C1 C7 1.476(8) . ?
C2 C3 1.370(8) . ?
C2 H2A 0.9300 . ?
C3 C4 1.390(8) . ?
C3 C10 1.483(8) . ?
C4 C5 1.384(8) . ?
C4 H4A 0.9300 . ?
C5 C6 1.387(8) . ?
C5 C13 1.475(8) . ?
C6 H6A 0.9300 . ?
C8 C9 1.508(10) . ?
C8 H8A 0.9700 . ?
C8 H8B 0.9700 . ?
C9 H9A 0.9700 . ?
C9 H9B 0.9700 . ?
C11 C12 1.489(11) . ?
C11 H11A 0.9700 . ?
C11 H11B 0.9700 . ?
C12 H12A 0.9700 . ?
C12 H12B 0.9700 . ?
C14 C15 1.505(11) . ?
C14 H14A 0.9700 . ?
C14 H14B 0.9700 . ?
C15 H15A 0.9700 . ?
C15 H15B 0.9700 . ?
C16 H16A 0.9600 . ?
C16 H16B 0.9600 . ?
C16 H16C 0.9600 . ?

loop_
_geom_torsion_atom_site_label_1
_geom_torsion_atom_site_label_2
_geom_torsion_atom_site_label_3
_geom_torsion_atom_site_label_4
_geom_torsion
_geom_torsion_site_symmetry_1
_geom_torsion_site_symmetry_2
_geom_torsion_site_symmetry_3
_geom_torsion_site_symmetry_4
_geom_torsion_publ_flag
O5 S1 O4 Ag1 -99.5(6) . . . . ?
O4' S1 O4 Ag1 60.7(15) . . . . ?
O6 S1 O4 Ag1 17.2(7) . . . . ?
O5' S1 O4 Ag1 -137.6(18) . . . . ?
C16 S1 O4 Ag1 137.8(5) . . . . ?
O5 S1 O4 Ag1 48.9(10) . . . 3_857 ?
O4' S1 O4 Ag1 -151(2) . . . 3_857 ?
O6 S1 O4 Ag1 165.6(7) . . . 3_857 ?
O5' S1 O4 Ag1 10.7(17) . . . 3_857 ?
C16 S1 O4 Ag1 -73.9(10) . . . 3_857 ?
N1 Ag1 O4 S1 -89.3(6) . . . . ?
N3 Ag1 O4 S1 70.4(6) 3_757 . . . ?
O4' Ag1 O4 S1 -59.8(18) . . . . ?
O5' Ag1 O4 S1 178.2(9) 3_857 . . . ?
O4 Ag1 O4 S1 158.9(9) 3_857 . . . ?
N1 Ag1 O4 Ag1 111.8(4) . . . 3_857 ?
N3 Ag1 O4 Ag1 -88.5(4) 3_757 . . 3_857 ?
O4' Ag1 O4 Ag1 141(2) . . . 3_857 ?
O5' Ag1 O4 Ag1 19.2(8) 3_857 . . 3_857 ?
O4 Ag1 O4 Ag1 0.0 3_857 . . 3_857 ?
O4 S1 O4' O6 -136.8(14) . . . . ?
O5 S1 O4' O6 -81(4) . . . . ?
O5' S1 O4' O6 -151.5(14) . . . . ?
C16 S1 O4' O6 109.4(6) . . . . ?
O4 S1 O4' Ag1 -67.8(13) . . . . ?
O5 S1 O4' Ag1 -12(6) . . . . ?
O6 S1 O4' Ag1 69.1(15) . . . . ?
O5' S1 O4' Ag1 -82(2) . . . . ?
C16 S1 O4' Ag1 178.5(15) . . . . ?
N1 Ag1 O4' S1 -152(2) . . . . ?
N3 Ag1 O4' S1 0(2) 3_757 . . . ?
O5' Ag1 O4' S1 118(2) 3_857 . . . ?
O4 Ag1 O4' S1 54.8(13) . . . . ?
O4 Ag1 O4' S1 91(2) 3_857 . . . ?
N1 Ag1 O4' O6 -102.3(10) . . . . ?
N3 Ag1 O4' O6 49.4(13) 3_757 . . . ?
O5' Ag1 O4' O6 167.2(11) 3_857 . . . ?
O4 Ag1 O4' O6 104.3(19) . . . . ?
O4 Ag1 O4' O6 140.9(11) 3_857 . . . ?
O4 S1 O5' Ag1 -10.7(17) . . . 3_857 ?
O5 S1 O5' Ag1 -155(3) . . . 3_857 ?
O4' S1 O5' Ag1 4(3) . . . 3_857 ?
O6 S1 O5' Ag1 -68(4) . . . 3_857 ?
C16 S1 O5' Ag1 99(3) . . . 3_857 ?
O4 S1 O6 O4' 33.8(12) . . . . ?
O5 S1 O6 O4' 157.9(12) . . . . ?
O5' S1 O6 O4' 79(3) . . . . ?
C16 S1 O6 O4' -87.3(12) . . . . ?
Ag1 O4' O6 S1 -117.7(12) . . . . ?
N3 Ag1 N1 C7 26.3(8) 3_757 . . . ?
O4' Ag1 N1 C7 155.2(11) . . . . ?
O5' Ag1 N1 C7 -96.5(10) 3_857 . . . ?
O4 Ag1 N1 C7 168.7(6) . . . . ?
O4 Ag1 N1 C7 -110.0(6) 3_857 . . . ?
N3 Ag1 N1 C8 -138.9(5) 3_757 . . . ?
O4' Ag1 N1 C8 -10.0(11) . . . . ?
O5' Ag1 N1 C8 98.3(10) 3_857 . . . ?
O4 Ag1 N1 C8 3.5(6) . . . . ?
O4 Ag1 N1 C8 84.7(6) 3_857 . . . ?
C6 C1 C2 C3 2.0(8) . . . . ?
C7 C1 C2 C3 -176.0(5) . . . . ?
C1 C2 C3 C4 0.0(9) . . . . ?
C1 C2 C3 C10 177.9(5) . . . . ?
C2 C3 C4 C5 -0.4(9) . . . . ?
C10 C3 C4 C5 -178.4(5) . . . . ?
C3 C4 C5 C6 -1.1(8) . . . . ?
C3 C4 C5 C13 179.2(5) . . . . ?
C2 C1 C6 C5 -3.4(8) . . . . ?
C7 C1 C6 C5 174.6(5) . . . . ?
C4 C5 C6 C1 3.0(9) . . . . ?
C13 C5 C6 C1 -177.2(5) . . . . ?
C8 N1 C7 O1 -1.3(8) . . . . ?
Ag1 N1 C7 O1 -167.8(5) . . . . ?
C8 N1 C7 C1 178.5(6) . . . . ?
Ag1 N1 C7 C1 12.0(10) . . . . ?
C9 O1 C7 N1 3.2(8) . . . . ?
C9 O1 C7 C1 -176.6(6) . . . . ?
C6 C1 C7 N1 -161.1(6) . . . . ?
C2 C1 C7 N1 16.9(10) . . . . ?
C6 C1 C7 O1 18.7(8) . . . . ?
C2 C1 C7 O1 -163.3(6) . . . . ?
C7 N1 C8 C9 -1.2(8) . . . . ?
Ag1 N1 C8 C9 167.6(5) . . . . ?
C7 O1 C9 C8 -3.6(8) . . . . ?
N1 C8 C9 O1 2.9(9) . . . . ?
C11 N2 C10 O2 -1.0(8) . . . . ?
C11 N2 C10 C3 -178.4(6) . . . . ?
C12 O2 C10 N2 0.0(8) . . . . ?
C12 O2 C10 C3 177.5(5) . . . . ?
C2 C3 C10 N2 3.2(9) . . . . ?
C4 C3 C10 N2 -178.8(6) . . . . ?
C2 C3 C10 O2 -174.1(5) . . . . ?
C4 C3 C10 O2 3.8(8) . . . . ?
C10 N2 C11 C12 1.6(8) . . . . ?
C10 O2 C12 C11 1.0(8) . . . . ?
N2 C11 C12 O2 -1.5(9) . . . . ?
C14 N3 C13 O3 -1.8(8) . . . . ?
Ag1 N3 C13 O3 165.3(5) 3_757 . . . ?
C14 N3 C13 C5 -179.1(6) . . . . ?
Ag1 N3 C13 C5 -12.1(10) 3_757 . . . ?
C15 O3 C13 N3 2.8(8) . . . . ?
C15 O3 C13 C5 -179.6(6) . . . . ?
C4 C5 C13 N3 -28.1(10) . . . . ?
C6 C5 C13 N3 152.1(6) . . . . ?
C4 C5 C13 O3 154.4(6) . . . . ?
C6 C5 C13 O3 -25.3(8) . . . . ?
C13 N3 C14 C15 0.0(8) . . . . ?
Ag1 N3 C14 C15 -169.4(5) 3_757 . . . ?
C13 O3 C15 C14 -2.4(8) . . . . ?
N3 C14 C15 O3 1.5(8) . . . . ?
